data_4031168
loop_
_publ_author_name
'Shaw, Scott A.'
'Balasubramanian, Balu'
'Bonacorsi, Samuel'
'Cortes, Janet Caceres'
'Cao, Kevin'
'Chen, Bang-Chi'
'Dai, Jun'
'Decicco, Carl'
'Goswami, Animesh'
'Guo, Zhiwei'
'Hanson, Ronald'
'Humphreys, W. Griffith'
'Lam, Patrick Y. S.'
'Li, Wenying'
'Mathur, Arvind'
'Maxwell, Brad D.'
'Michaudel, Quentin'
'Peng, Li'
'Pudzianowski, Andrew'
'Qiu, Feng'
'Su, Shun'
'Sun, Dawn'
'Tymiak, Adrienne A.'
'Vokits, Benjamin P.'
'Wang, Bei'
'Wexler, Ruth'
'Wu, Dauh-Rurng'
'Zhang, Yingru'
'Zhao, Rulin'
'Baran, Phil S.'

_publ_section_title
;
 Synthesis of Biologically Active Piperidine Metabolites of Clopidogrel:
 Determination of Structure and Analyte Development.
;
_journal_issue 14
_journal_name_full 'The Journal of organic chemistry'
_journal_page_first 7019
_journal_page_last 7032
_journal_paper_doi 10.1021/acs.joc.5b00632
_journal_volume 80
_journal_year 2015
_chemical_absolute_configuration ad
_chemical_formula_sum 'C16 H16 Cl N O3 S'
_chemical_formula_weight 337.81
_chemical_name_systematic
; 
 ? 
;
_space_group_IT_number 4
_symmetry_cell_setting monoclinic
_symmetry_space_group_name_Hall 'P 2yb'
_symmetry_space_group_name_H-M 'P 1 21 1'
_atom_sites_solution_hydrogens geom
_atom_sites_solution_primary direct
_atom_sites_solution_secondary difmap
_audit_creation_method SHELXL-97
_cell_angle_alpha 90.00
_cell_angle_beta 102.591(9)
_cell_angle_gamma 90.00
_cell_formula_units_Z 2
_cell_length_a 6.6560(11)
_cell_length_b 15.213(3)
_cell_length_c 8.0795(14)
_cell_measurement_reflns_used 1176
_cell_measurement_temperature 203(2)
_cell_measurement_theta_max 59.98
_cell_measurement_theta_min 2.90
_cell_volume 798.4(2)
_computing_cell_refinement 'HKL Scalepack (Otwinowski & Minor 1997)'
_computing_data_collection KappaCCD
_computing_data_reduction 'Denzo and Scalepak (Otwinowski & Minor, 1997)'
_computing_structure_refinement 'SHELXL-97 (Sheldrick, 2008)'
_computing_structure_solution 'SHELXS-97 (Sheldrick, 2008)'
_diffrn_ambient_temperature 203(2)
_diffrn_measured_fraction_theta_full 0.992
_diffrn_measured_fraction_theta_max 0.992
_diffrn_measurement_device_type KappaCCD
_diffrn_radiation_monochromator graphite
_diffrn_radiation_source 'fine-focus sealed tube'
_diffrn_radiation_type CuK\a
_diffrn_radiation_wavelength 1.54184
_diffrn_reflns_av_R_equivalents 0.0000
_diffrn_reflns_av_sigmaI/netI 0.0196
_diffrn_reflns_limit_h_max 7
_diffrn_reflns_limit_h_min -7
_diffrn_reflns_limit_k_max 16
_diffrn_reflns_limit_k_min -17
_diffrn_reflns_limit_l_max 9
_diffrn_reflns_limit_l_min -9
_diffrn_reflns_number 2282
_diffrn_reflns_theta_full 59.98
_diffrn_reflns_theta_max 59.98
_diffrn_reflns_theta_min 5.61
_exptl_absorpt_coefficient_mu 3.443
_exptl_absorpt_correction_type none
_exptl_crystal_colour colourless
_exptl_crystal_density_diffrn 1.405
_exptl_crystal_density_method 'not measured'
_exptl_crystal_description plate
_exptl_crystal_F_000 352
_exptl_crystal_size_max 0.2
_exptl_crystal_size_mid 0.2
_exptl_crystal_size_min 0.1
_refine_diff_density_max 0.145
_refine_diff_density_min -0.240
_refine_diff_density_rms 0.048
_refine_ls_abs_structure_details 'Flack H D (1983), Acta Cryst. A39, 876-881'
_refine_ls_abs_structure_Flack 0.010(16)
_refine_ls_extinction_method none
_refine_ls_goodness_of_fit_ref 1.159
_refine_ls_hydrogen_treatment constr
_refine_ls_matrix_type full
_refine_ls_number_parameters 200
_refine_ls_number_reflns 2282
_refine_ls_number_restraints 1
_refine_ls_restrained_S_all 1.159
_refine_ls_R_factor_all 0.0298
_refine_ls_R_factor_gt 0.0288
_refine_ls_shift/su_max 0.000
_refine_ls_shift/su_mean 0.000
_refine_ls_structure_factor_coef Fsqd
_refine_ls_weighting_details 'calc w=1/[\s^2^(Fo^2^)+(0.0453P)^2^+0.2941P] where P=(Fo^2^+2Fc^2^)/3'
_refine_ls_weighting_scheme calc
_refine_ls_wR_factor_gt 0.0729
_refine_ls_wR_factor_ref 0.0834
_reflns_number_gt 2260
_reflns_number_total 2282
_reflns_threshold_expression >2sigma(I)
_cod_data_source_file jo5b00632_si_002.cif
_cod_data_source_block 82583-018a
_cod_depositor_comments
;
The following automatic conversions were performed:

'_symmetry_cell_setting' value 'Monoclinic' changed to 'monoclinic'
according to
/usr/data/users/saulius/crontab/automatic-downloads/rss-feeds/ACS/lib/dictionaries/cif_core.dic
dictionary named 'cif_core.dic' version 2.4.2 from 2011-04-26.

Automatic conversion script
Id: cif_fix_values 3271 2015-04-21 07:52:19Z andrius 

 Adding full bibliography for 4031167--4031168.cif.
;
_cod_original_sg_symbol_H-M 'P2(1)   '
_cod_database_code 4031168

loop_
_symmetry_equiv_pos_as_xyz
'x, y, z'
'-x, y+1/2, -z'

loop_
_atom_site_label
_atom_site_type_symbol
_atom_site_fract_x
_atom_site_fract_y
_atom_site_fract_z
_atom_site_U_iso_or_equiv
_atom_site_adp_type
_atom_site_occupancy
_atom_site_symmetry_multiplicity
_atom_site_calc_flag
_atom_site_refinement_flags
C1 C 0.8340(4) 0.40289(19) -0.3362(4) 0.0382(6) Uani 1 1 d .
C2 C 0.6532(5) 0.45334(18) -0.3168(4) 0.0377(6) Uani 1 1 d .
H18 H 0.5843 0.4913 -0.4005 0.045 Uiso 1 1 calc R
C3 C 0.5947(4) 0.44134(16) -0.1729(3) 0.0325(6) Uani 1 1 d .
C4 C 0.7191(4) 0.37769(18) -0.0504(3) 0.0325(6) Uani 1 1 d .
H13 H 0.6307 0.3283 -0.0342 0.039 Uiso 1 1 calc R
C5 C 0.7956(4) 0.42323(19) 0.1191(4) 0.0373(6) Uani 1 1 d .
H11A H 0.8612 0.3807 0.2030 0.045 Uiso 1 1 calc R
H11B H 0.8968 0.4675 0.1081 0.045 Uiso 1 1 calc R
C6 C 0.6170(5) 0.46606(19) 0.1765(4) 0.0377(6) Uani 1 1 d .
H19A H 0.5204 0.4211 0.1940 0.045 Uiso 1 1 calc R
H19B H 0.6675 0.4956 0.2839 0.045 Uiso 1 1 calc R
C7 C 0.4242(4) 0.48571(19) -0.1126(3) 0.0358(6) Uani 1 1 d .
H20A H 0.3579 0.5284 -0.1960 0.043 Uiso 1 1 calc R
H20B H 0.3221 0.4427 -0.0975 0.043 Uiso 1 1 calc R
C8 C 0.3452(4) 0.57312(17) 0.1164(3) 0.0319(6) Uani 1 1 d .
H8 H 0.2591 0.5282 0.1535 0.038 Uiso 1 1 calc R
C9 C 0.2129(4) 0.62944(16) -0.0210(3) 0.0297(6) Uani 1 1 d .
C10 C -0.1294(5) 0.6604(2) -0.1637(4) 0.0481(8) Uani 1 1 d .
H22A H -0.1044 0.6482 -0.2740 0.072 Uiso 1 1 calc R
H22B H -0.1104 0.7221 -0.1400 0.072 Uiso 1 1 calc R
H22C H -0.2680 0.6441 -0.1609 0.072 Uiso 1 1 calc R
C11 C 0.4319(4) 0.63419(17) 0.2642(3) 0.0314(6) Uani 1 1 d .
C12 C 0.3416(4) 0.64438(18) 0.4022(3) 0.0358(6) Uani 1 1 d .
C13 C 0.4103(5) 0.7068(2) 0.5268(3) 0.0430(7) Uani 1 1 d .
H16 H 0.3466 0.7128 0.6178 0.052 Uiso 1 1 calc R
C14 C 0.5734(5) 0.7595(2) 0.5141(4) 0.0453(7) Uani 1 1 d .
H21 H 0.6184 0.8024 0.5958 0.054 Uiso 1 1 calc R
C15 C 0.6714(5) 0.7495(2) 0.3814(4) 0.0452(7) Uani 1 1 d .
H14 H 0.7846 0.7843 0.3755 0.054 Uiso 1 1 calc R
C16 C 0.6000(5) 0.68743(19) 0.2571(4) 0.0398(7) Uani 1 1 d .
H10 H 0.6656 0.6812 0.1672 0.048 Uiso 1 1 calc R
Cl1 Cl 0.13539(12) 0.57737(6) 0.42512(9) 0.0563(2) Uani 1 1 d .
N1 N 0.5099(3) 0.53026(14) 0.0506(3) 0.0308(5) Uani 1 1 d .
O1 O 0.9192(4) 0.40337(16) -0.4541(3) 0.0537(6) Uani 1 1 d .
O2 O 0.2774(3) 0.68464(12) -0.1022(2) 0.0386(5) Uani 1 1 d .
O3 O 0.0137(3) 0.61038(12) -0.0368(2) 0.0404(5) Uani 1 1 d .
S1 S 0.91954(11) 0.33735(4) -0.15043(8) 0.03836(19) Uani 1 1 d .

loop_
_atom_site_aniso_label
_atom_site_aniso_U_11
_atom_site_aniso_U_22
_atom_site_aniso_U_33
_atom_site_aniso_U_23
_atom_site_aniso_U_13
_atom_site_aniso_U_12
C1 0.0425(15) 0.0389(15) 0.0338(15) 0.0016(12) 0.0094(13) -0.0002(12)
C2 0.0473(17) 0.0365(15) 0.0269(15) 0.0019(11) 0.0026(12) 0.0062(13)
C3 0.0384(15) 0.0263(12) 0.0308(14) -0.0037(11) 0.0033(12) -0.0011(11)
C4 0.0359(14) 0.0286(12) 0.0342(15) 0.0010(11) 0.0102(12) 0.0009(11)
C5 0.0432(17) 0.0375(15) 0.0304(14) 0.0038(11) 0.0064(12) 0.0054(12)
C6 0.0460(16) 0.0390(15) 0.0285(14) 0.0032(11) 0.0092(12) 0.0016(12)
C7 0.0369(16) 0.0378(15) 0.0309(14) -0.0020(12) 0.0034(12) 0.0025(11)
C8 0.0334(13) 0.0328(14) 0.0316(13) 0.0004(12) 0.0118(11) 0.0011(11)
C9 0.0367(14) 0.0285(13) 0.0242(13) -0.0030(10) 0.0072(11) 0.0012(11)
C10 0.0431(16) 0.0483(17) 0.0439(18) 0.0039(14) -0.0102(14) 0.0066(14)
C11 0.0375(14) 0.0325(14) 0.0238(13) 0.0033(10) 0.0054(11) 0.0066(11)
C12 0.0353(14) 0.0445(16) 0.0267(14) 0.0064(12) 0.0047(11) 0.0109(12)
C13 0.0513(18) 0.0531(17) 0.0240(14) 0.0009(12) 0.0065(13) 0.0167(15)
C14 0.063(2) 0.0394(15) 0.0296(15) -0.0036(12) 0.0012(14) 0.0076(14)
C15 0.0546(19) 0.0395(16) 0.0405(17) -0.0015(13) 0.0082(14) -0.0050(13)
C16 0.0486(18) 0.0433(16) 0.0306(15) 0.0010(12) 0.0153(13) -0.0015(13)
Cl1 0.0494(4) 0.0841(6) 0.0408(4) -0.0040(4) 0.0219(3) -0.0110(4)
N1 0.0353(12) 0.0329(11) 0.0245(11) 0.0007(8) 0.0071(10) 0.0032(9)
O1 0.0606(14) 0.0625(14) 0.0425(13) 0.0079(10) 0.0212(11) 0.0132(11)
O2 0.0483(12) 0.0363(10) 0.0333(10) 0.0030(8) 0.0132(9) 0.0016(8)
O3 0.0342(10) 0.0432(11) 0.0397(11) 0.0065(9) -0.0008(9) -0.0015(8)
S1 0.0444(4) 0.0363(3) 0.0358(4) 0.0034(3) 0.0119(3) 0.0081(3)

loop_
_atom_type_symbol
_atom_type_description
_atom_type_scat_dispersion_real
_atom_type_scat_dispersion_imag
_atom_type_scat_source
C C 0.0181 0.0091 'International Tables Vol C Tables 4.2.6.8 and 6.1.1.4'
H H 0.0000 0.0000 'International Tables Vol C Tables 4.2.6.8 and 6.1.1.4'
N N 0.0311 0.0180 'International Tables Vol C Tables 4.2.6.8 and 6.1.1.4'
O O 0.0492 0.0322 'International Tables Vol C Tables 4.2.6.8 and 6.1.1.4'
S S 0.3331 0.5567 'International Tables Vol C Tables 4.2.6.8 and 6.1.1.4'
Cl Cl 0.3639 0.7018 'International Tables Vol C Tables 4.2.6.8 and 6.1.1.4'

loop_
_geom_angle_atom_site_label_1
_geom_angle_atom_site_label_2
_geom_angle_atom_site_label_3
_geom_angle
O1 C1 C2 128.2(3)
O1 C1 S1 123.1(2)
C2 C1 S1 108.7(2)
C3 C2 C1 115.5(3)
C2 C3 C7 128.2(3)
C2 C3 C4 116.5(3)
C7 C3 C4 115.3(2)
C3 C4 C5 109.2(2)
C3 C4 S1 106.18(19)
C5 C4 S1 114.93(19)
C6 C5 C4 109.9(2)
N1 C6 C5 111.5(2)
N1 C7 C3 109.0(2)
N1 C8 C9 110.13(19)
N1 C8 C11 111.6(2)
C9 C8 C11 106.8(2)
O2 C9 O3 124.4(2)
O2 C9 C8 125.0(2)
O3 C9 C8 110.6(2)
C12 C11 C16 117.5(2)
C12 C11 C8 122.8(2)
C16 C11 C8 119.5(2)
C11 C12 C13 121.9(3)
C11 C12 Cl1 120.5(2)
C13 C12 Cl1 117.6(2)
C14 C13 C12 119.2(3)
C13 C14 C15 120.7(3)
C14 C15 C16 119.5(3)
C15 C16 C11 121.2(3)
C8 N1 C6 109.30(19)
C8 N1 C7 110.6(2)
C6 N1 C7 110.2(2)
C9 O3 C10 116.0(2)
C1 S1 C4 93.14(13)

loop_
_geom_bond_atom_site_label_1
_geom_bond_atom_site_label_2
_geom_bond_distance
C1 O1 1.211(4)
C1 C2 1.464(4)
C1 S1 1.788(3)
C2 C3 1.317(4)
C3 C7 1.491(4)
C3 C4 1.498(4)
C4 C5 1.520(4)
C4 S1 1.811(3)
C5 C6 1.515(4)
C6 N1 1.477(4)
C7 N1 1.482(4)
C8 N1 1.471(3)
C8 C9 1.522(4)
C8 C11 1.523(4)
C9 O2 1.201(3)
C9 O3 1.336(3)
C10 O3 1.453(3)
C11 C12 1.386(4)
C11 C16 1.393(4)
C12 C13 1.387(4)
C12 Cl1 1.751(3)
C13 C14 1.371(5)
C14 C15 1.379(5)
C15 C16 1.386(4)
